data_7705157
loop_
_publ_author_name
'Massoud, Salah S.'
'Perez, Zoe E.'
'Courson, Jessica R.'
'Fischer, Roland C.'
'Mautner, Franz A.'
'Van\<co, J\'an'
'\<Cajan, Michal'
'Tr\'avn\'i\<cek, Zden\<ek'

_publ_section_title
;
 Slow magnetic relaxation in penta-coordinate cobalt(II) field-induced
 single-ion magnets (SIMs) with easy-axis magnetic anisotropy.
;
_journal_issue 33
_journal_name_full 'Dalton transactions (Cambridge, England : 2003)'
_journal_page_first 11715
_journal_page_last 11726
_journal_paper_doi 10.1039/d0dt02338h
_journal_volume 49
_journal_year 2020
_chemical_formula_moiety 'C23 H32 Co N7 O2 S, C H4 O, Cl O4'
_chemical_formula_sum 'C24 H36 Cl Co N7 O7 S'
_chemical_formula_weight 661.04
_chemical_name_common '[Co(LN5)(NCS)])(ClO4)(MeOH)'
_space_group_crystal_system monoclinic
_space_group_IT_number 14
_space_group_name_Hall '-P 2ybc'
_space_group_name_H-M_alt 'P 1 21/c 1'
_atom_sites_solution_hydrogens geom
_audit_creation_method SHELXL-2016/6
_audit_update_record
;
2020-04-03 deposited with the CCDC.	2020-07-28 downloaded from the CCDC.
;
_cell_angle_alpha 90
_cell_angle_beta 92.595(2)
_cell_angle_gamma 90
_cell_formula_units_Z 4
_cell_length_a 8.7995(11)
_cell_length_b 30.469(2)
_cell_length_c 10.9422(13)
_cell_measurement_reflns_used 9856
_cell_measurement_temperature 100(2)
_cell_measurement_theta_max 26.30
_cell_measurement_theta_min 2.00
_cell_volume 2930.7(5)
_computing_cell_refinement 'Bruker SAINT'
_computing_data_collection 'Bruker APEX2'
_computing_data_reduction 'Bruker SAINT'
_computing_molecular_graphics 'Bruker SHELXTL'
_computing_publication_material 'Bruker SHELXTL'
_computing_structure_refinement 'SHELXL-2016/6 (Sheldrick, 2016)'
_diffrn_ambient_temperature 100(2)
_diffrn_measured_fraction_theta_full 1.000
_diffrn_measured_fraction_theta_max 0.999
_diffrn_measurement_device_type 'Bruker APEX-II CCD'
_diffrn_measurement_method \w-scans
_diffrn_radiation_type MoK\a
_diffrn_radiation_wavelength 0.71073
_diffrn_reflns_av_R_equivalents 0.0580
_diffrn_reflns_av_unetI/netI 0.0537
_diffrn_reflns_Laue_measured_fraction_full 1.000
_diffrn_reflns_Laue_measured_fraction_max 0.999
_diffrn_reflns_limit_h_max 10
_diffrn_reflns_limit_h_min -10
_diffrn_reflns_limit_k_max 38
_diffrn_reflns_limit_k_min -38
_diffrn_reflns_limit_l_max 13
_diffrn_reflns_limit_l_min -13
_diffrn_reflns_number 23245
_diffrn_reflns_point_group_measured_fraction_full 1.000
_diffrn_reflns_point_group_measured_fraction_max 0.999
_diffrn_reflns_theta_full 25.242
_diffrn_reflns_theta_max 26.369
_diffrn_reflns_theta_min 1.337
_exptl_absorpt_coefficient_mu 0.803
_exptl_absorpt_correction_T_max 0.9879
_exptl_absorpt_correction_T_min 0.7622
_exptl_absorpt_correction_type multi-scan
_exptl_absorpt_process_details SADABS
_exptl_crystal_colour blue
_exptl_crystal_density_diffrn 1.498
_exptl_crystal_description prism
_exptl_crystal_F_000 1380
_exptl_crystal_size_max 0.310
_exptl_crystal_size_mid 0.140
_exptl_crystal_size_min 0.050
_refine_diff_density_max 0.910
_refine_diff_density_min -0.694
_refine_diff_density_rms 0.107
_refine_ls_extinction_method none
_refine_ls_goodness_of_fit_ref 1.362
_refine_ls_hydrogen_treatment constr
_refine_ls_matrix_type full
_refine_ls_number_parameters 415
_refine_ls_number_reflns 5970
_refine_ls_number_restraints 0
_refine_ls_restrained_S_all 1.362
_refine_ls_R_factor_all 0.1079
_refine_ls_R_factor_gt 0.0982
_refine_ls_shift/su_max 0.001
_refine_ls_shift/su_mean 0.000
_refine_ls_structure_factor_coef Fsqd
_refine_ls_weighting_details 'w=1/[\s^2^(Fo^2^)+(0.0397P)^2^+13.1629P] where P=(Fo^2^+2Fc^2^)/3'
_refine_ls_weighting_scheme calc
_refine_ls_wR_factor_gt 0.1881
_refine_ls_wR_factor_ref 0.1919
_reflns_Friedel_coverage 0.000
_reflns_number_gt 5401
_reflns_number_total 5970
_reflns_threshold_expression 'I > 2\s(I)'
_cod_data_source_file d0dt02338h2.cif
_cod_data_source_block s3036a
_cod_depositor_comments 'Adding full bibliography for 7705157--7705158.cif.'
_cod_original_cell_volume 2930.8(5)
_cod_original_sg_symbol_H-M 'P 21/c'
_cod_database_code 7705157
_shelx_shelxl_version_number 2016/6
_shelx_space_group_comment
;
The symmetry employed for this shelxl refinement is uniquely defined
by the following loop, which should always be used as a source of
symmetry information in preference to the above space-group names.
They are only intended as comments.
;
_shelx_estimated_absorpt_t_min 0.789
_shelx_estimated_absorpt_t_max 0.961

loop_
_space_group_symop_operation_xyz
'x, y, z'
'-x, y+1/2, -z+1/2'
'-x, -y, -z'
'x, -y-1/2, z-1/2'

loop_
_atom_site_label
_atom_site_type_symbol
_atom_site_fract_x
_atom_site_fract_y
_atom_site_fract_z
_atom_site_U_iso_or_equiv
_atom_site_adp_type
_atom_site_occupancy
_atom_site_site_symmetry_order
_atom_site_calc_flag
_atom_site_refinement_flags_posn
_atom_site_refinement_flags_adp
_atom_site_refinement_flags_occupancy
_atom_site_disorder_assembly
_atom_site_disorder_group
O1 O -0.0388(14) 0.3433(3) 0.2110(12) 0.061(3) Uani 0.683(12) 1 d . . P A 1
O2 O 0.2115(11) 0.3215(4) 0.2255(12) 0.062(3) Uani 0.683(12) 1 d . . P A 1
O3 O 0.0283(9) 0.2771(3) 0.1274(7) 0.041(2) Uani 0.683(12) 1 d . . P A 1
O4 O 0.0291(9) 0.2861(3) 0.3401(7) 0.053(3) Uani 0.683(12) 1 d . . P A 1
O8 O 0.083(3) 0.3283(8) 0.3359(18) 0.083(9) Uani 0.317(12) 1 d . . P A 2
O9 O 0.114(3) 0.2661(6) 0.226(3) 0.096(12) Uani 0.317(12) 1 d . . P A 2
O10 O -0.067(3) 0.3210(12) 0.170(2) 0.084(12) Uani 0.317(12) 1 d . . P A 2
O11 O 0.1931(18) 0.3335(6) 0.151(2) 0.041(5) Uani 0.317(12) 1 d . . P A 2
Co1 Co 0.38824(8) 0.62670(2) 0.21319(7) 0.0180(2) Uani 1 1 d . . . . .
S1 S 0.86385(16) 0.55326(5) 0.29503(14) 0.0276(4) Uani 1 1 d . . . . .
Cl1 Cl 0.06523(18) 0.30773(5) 0.22388(14) 0.0320(4) Uani 1 1 d . . . . .
O5 O 0.3577(5) 0.79903(14) 0.1586(4) 0.0285(9) Uani 1 1 d . . . . .
O6 O 0.5909(5) 0.80503(16) 0.0095(4) 0.0369(11) Uani 1 1 d . . . . .
O7 O 0.3149(7) 0.40697(19) 0.3281(6) 0.0637(17) Uani 1 1 d . . . . .
H7 H 0.285530 0.380773 0.323162 0.096 Uiso 1 1 calc R U . . .
N1 N 0.2970(5) 0.60547(17) 0.0477(4) 0.0231(10) Uani 1 1 d . . . . .
N2 N 0.1428(5) 0.60085(16) 0.0312(4) 0.0216(10) Uani 1 1 d . . . . .
N3 N 0.1986(5) 0.67304(15) 0.2407(4) 0.0188(10) Uani 1 1 d . . . . .
N4 N 0.4859(5) 0.68564(16) 0.1624(4) 0.0220(10) Uani 1 1 d . . . . .
N5 N 0.2148(5) 0.59859(15) 0.4353(4) 0.0190(10) Uani 1 1 d . . . . .
N6 N 0.2963(5) 0.58525(15) 0.3389(4) 0.0199(10) Uani 1 1 d . . . . .
N7 N 0.5979(5) 0.59930(16) 0.2350(5) 0.0245(11) Uani 1 1 d . . . . .
C1 C 0.1053(7) 0.5688(2) -0.0496(5) 0.0260(13) Uani 1 1 d . . . . .
C2 C 0.2414(7) 0.5522(2) -0.0877(5) 0.0309(14) Uani 1 1 d . . . . .
H2 H 0.253553 0.528858 -0.144098 0.037 Uiso 1 1 calc R U . . .
C3 C -0.0542(7) 0.5564(2) -0.0836(6) 0.0333(15) Uani 1 1 d . . . . .
H3A H -0.109955 0.551577 -0.009264 0.050 Uiso 1 1 calc R U . . .
H3B H -0.055134 0.529461 -0.132399 0.050 Uiso 1 1 calc R U . . .
H3C H -0.102926 0.580134 -0.131626 0.050 Uiso 1 1 calc R U . . .
C4 C 0.5247(7) 0.5715(2) -0.0410(6) 0.0318(15) Uani 1 1 d . . . . .
H4A H 0.576487 0.597394 -0.005997 0.048 Uiso 1 1 calc R U . . .
H4B H 0.546141 0.569056 -0.127804 0.048 Uiso 1 1 calc R U . . .
H4C H 0.561426 0.545150 0.002398 0.048 Uiso 1 1 calc R U . . .
C5 C 0.3569(7) 0.5760(2) -0.0279(5) 0.0245(13) Uani 1 1 d . . . . .
C6 C 0.1037(6) 0.6749(2) 0.1244(5) 0.0248(13) Uani 1 1 d . . . . .
H6A H 0.166992 0.686118 0.058772 0.030 Uiso 1 1 calc R U . . .
H6B H 0.019820 0.696018 0.134537 0.030 Uiso 1 1 calc R U . . .
C7 C 0.0363(6) 0.6314(2) 0.0842(5) 0.0259(13) Uani 1 1 d . . . . .
H7A H -0.007793 0.617163 0.155817 0.031 Uiso 1 1 calc R U . . .
H7B H -0.047938 0.637018 0.023213 0.031 Uiso 1 1 calc R U . . .
C8 C 0.1868(6) 0.64486(18) 0.4543(5) 0.0210(12) Uani 1 1 d . . . . .
H8A H 0.285194 0.660315 0.467531 0.025 Uiso 1 1 calc R U . . .
H8B H 0.128256 0.648685 0.528745 0.025 Uiso 1 1 calc R U . . .
C9 C 0.0992(6) 0.66507(19) 0.3457(5) 0.0217(12) Uani 1 1 d . . . . .
H9A H 0.014978 0.645217 0.319130 0.026 Uiso 1 1 calc R U . . .
H9B H 0.054086 0.693238 0.370941 0.026 Uiso 1 1 calc R U . . .
C10 C 0.1666(6) 0.56423(19) 0.5004(5) 0.0218(12) Uani 1 1 d . . . . .
C11 C 0.2214(6) 0.52756(19) 0.4466(5) 0.0232(12) Uani 1 1 d . . . . .
H11 H 0.208499 0.498131 0.472883 0.028 Uiso 1 1 calc R U . . .
C12 C 0.2998(6) 0.5413(2) 0.3457(5) 0.0249(13) Uani 1 1 d . . . . .
C13 C 0.0708(7) 0.5693(2) 0.6082(6) 0.0311(14) Uani 1 1 d . . . . .
H13A H 0.122280 0.588705 0.668283 0.047 Uiso 1 1 calc R U . . .
H13B H 0.054678 0.540498 0.645276 0.047 Uiso 1 1 calc R U . . .
H13C H -0.027586 0.582033 0.581895 0.047 Uiso 1 1 calc R U . . .
C14 C 0.3757(8) 0.5133(2) 0.2550(6) 0.0362(16) Uani 1 1 d . . . . .
H14A H 0.351357 0.524293 0.172286 0.054 Uiso 1 1 calc R U . . .
H14B H 0.339495 0.483005 0.261749 0.054 Uiso 1 1 calc R U . . .
H14C H 0.486029 0.514133 0.271447 0.054 Uiso 1 1 calc R U . . .
C15 C 0.2717(6) 0.71647(19) 0.2616(5) 0.0228(12) Uani 1 1 d . . . . .
H15A H 0.305635 0.719132 0.348760 0.027 Uiso 1 1 calc R U . . .
H15B H 0.196481 0.739959 0.242945 0.027 Uiso 1 1 calc R U . . .
C16 C 0.4063(6) 0.72242(19) 0.1828(5) 0.0208(12) Uani 1 1 d . . . . .
C17 C 0.4431(6) 0.7628(2) 0.1359(5) 0.0241(12) Uani 1 1 d . . . . .
C18 C 0.5668(6) 0.7655(2) 0.0587(5) 0.0279(14) Uani 1 1 d . . . . .
C19 C 0.6507(6) 0.7279(2) 0.0404(5) 0.0289(14) Uani 1 1 d . . . . .
H19 H 0.737421 0.728660 -0.008209 0.035 Uiso 1 1 calc R U . . .
C20 C 0.6071(7) 0.6895(2) 0.0934(5) 0.0275(13) Uani 1 1 d . . . . .
H20 H 0.666491 0.664047 0.080534 0.033 Uiso 1 1 calc R U . . .
C21 C 0.7209(8) 0.8085(3) -0.0667(7) 0.049(2) Uani 1 1 d . . . . .
H21A H 0.813452 0.800267 -0.018922 0.074 Uiso 1 1 calc R U . . .
H21B H 0.730114 0.838742 -0.095641 0.074 Uiso 1 1 calc R U . . .
H21C H 0.706930 0.788716 -0.136960 0.074 Uiso 1 1 calc R U . . .
C22 C 0.4032(8) 0.8220(3) 0.2681(8) 0.050(2) Uani 1 1 d . . . . .
H22A H 0.382644 0.803771 0.339226 0.075 Uiso 1 1 calc R U . . .
H22B H 0.345882 0.849509 0.272332 0.075 Uiso 1 1 calc R U . . .
H22C H 0.512237 0.828517 0.267764 0.075 Uiso 1 1 calc R U . . .
C23 C 0.7069(6) 0.58002(18) 0.2593(5) 0.0211(12) Uani 1 1 d . . . . .
C25 C 0.4294(11) 0.4107(3) 0.4197(9) 0.069(3) Uani 1 1 d . . . . .
H25A H 0.494003 0.435939 0.402627 0.103 Uiso 1 1 calc R U . . .
H25B H 0.491217 0.383886 0.421921 0.103 Uiso 1 1 calc R U . . .
H25C H 0.383636 0.414748 0.498844 0.103 Uiso 1 1 calc R U . . .

loop_
_atom_site_aniso_label
_atom_site_aniso_U_11
_atom_site_aniso_U_22
_atom_site_aniso_U_33
_atom_site_aniso_U_23
_atom_site_aniso_U_13
_atom_site_aniso_U_12
O1 0.052(7) 0.041(6) 0.094(9) 0.004(5) 0.027(6) 0.009(5)
O2 0.040(5) 0.067(7) 0.080(8) -0.029(6) 0.026(5) -0.020(5)
O3 0.035(4) 0.045(5) 0.044(5) -0.012(4) 0.014(3) -0.012(4)
O4 0.051(5) 0.076(7) 0.031(4) 0.011(4) -0.006(3) -0.011(4)
O8 0.12(2) 0.082(18) 0.045(12) -0.013(11) 0.016(12) 0.014(15)
O9 0.067(15) 0.033(11) 0.19(3) 0.010(14) 0.066(19) -0.002(10)
O10 0.037(11) 0.15(3) 0.063(16) 0.070(19) -0.020(11) -0.037(17)
O11 0.020(8) 0.048(10) 0.057(12) 0.027(9) 0.014(8) -0.006(7)
Co1 0.0137(3) 0.0229(4) 0.0176(4) -0.0006(3) 0.0015(3) 0.0026(3)
S1 0.0180(7) 0.0304(8) 0.0341(8) 0.0076(7) -0.0024(6) 0.0040(6)
Cl1 0.0324(8) 0.0319(9) 0.0314(8) -0.0059(7) -0.0024(6) 0.0036(6)
O5 0.024(2) 0.026(2) 0.035(2) 0.0080(19) 0.0005(18) 0.0028(17)
O6 0.022(2) 0.049(3) 0.040(3) 0.025(2) 0.0069(19) -0.004(2)
O7 0.060(4) 0.048(4) 0.080(4) 0.006(3) -0.024(3) -0.007(3)
N1 0.018(2) 0.034(3) 0.017(2) -0.001(2) -0.0007(19) 0.001(2)
N2 0.017(2) 0.033(3) 0.014(2) 0.005(2) 0.0004(18) 0.001(2)
N3 0.012(2) 0.027(3) 0.018(2) 0.0011(19) 0.0037(17) 0.0008(18)
N4 0.012(2) 0.029(3) 0.025(2) 0.003(2) 0.0011(18) -0.0005(19)
N5 0.018(2) 0.025(3) 0.014(2) -0.0044(19) -0.0014(18) 0.0022(19)
N6 0.018(2) 0.024(3) 0.018(2) -0.0024(19) 0.0020(18) 0.0002(19)
N7 0.016(2) 0.026(3) 0.031(3) -0.003(2) 0.002(2) 0.006(2)
C1 0.029(3) 0.032(3) 0.017(3) 0.005(2) -0.002(2) -0.006(3)
C2 0.035(3) 0.035(4) 0.022(3) -0.004(3) -0.001(3) 0.004(3)
C3 0.031(3) 0.043(4) 0.026(3) 0.001(3) -0.004(3) -0.006(3)
C4 0.031(3) 0.043(4) 0.022(3) -0.012(3) 0.007(3) 0.009(3)
C5 0.025(3) 0.030(3) 0.018(3) 0.002(2) 0.004(2) 0.004(2)
C6 0.018(3) 0.031(3) 0.025(3) 0.007(3) 0.000(2) 0.004(2)
C7 0.018(3) 0.035(3) 0.024(3) -0.004(3) 0.003(2) 0.001(2)
C8 0.024(3) 0.026(3) 0.013(3) 0.000(2) 0.006(2) -0.003(2)
C9 0.016(3) 0.023(3) 0.026(3) 0.000(2) 0.006(2) 0.000(2)
C10 0.020(3) 0.029(3) 0.016(3) 0.003(2) -0.003(2) -0.005(2)
C11 0.021(3) 0.020(3) 0.028(3) 0.006(2) -0.003(2) 0.000(2)
C12 0.019(3) 0.024(3) 0.031(3) -0.004(3) -0.005(2) 0.002(2)
C13 0.029(3) 0.039(4) 0.026(3) 0.008(3) 0.003(3) 0.001(3)
C14 0.046(4) 0.023(3) 0.041(4) 0.000(3) 0.017(3) -0.003(3)
C15 0.019(3) 0.024(3) 0.025(3) -0.001(2) 0.003(2) -0.001(2)
C16 0.012(3) 0.029(3) 0.020(3) 0.002(2) -0.003(2) -0.003(2)
C17 0.016(3) 0.030(3) 0.026(3) 0.001(3) -0.003(2) 0.000(2)
C18 0.018(3) 0.041(4) 0.025(3) 0.007(3) -0.004(2) -0.005(3)
C19 0.014(3) 0.048(4) 0.025(3) 0.005(3) 0.004(2) -0.002(3)
C20 0.022(3) 0.037(4) 0.023(3) -0.004(3) 0.004(2) 0.001(3)
C21 0.034(4) 0.068(5) 0.047(4) 0.038(4) 0.012(3) -0.005(4)
C22 0.035(4) 0.049(5) 0.064(5) -0.018(4) -0.008(4) 0.005(3)
C23 0.025(3) 0.019(3) 0.020(3) -0.003(2) 0.011(2) -0.001(2)
C25 0.079(7) 0.057(6) 0.066(6) -0.010(5) -0.034(5) 0.011(5)

loop_
_atom_type_symbol
_atom_type_description
_atom_type_scat_dispersion_real
_atom_type_scat_dispersion_imag
_atom_type_scat_source
C C 0.0033 0.0016 'International Tables Vol C Tables 4.2.6.8 and 6.1.1.4'
H H 0.0000 0.0000 'International Tables Vol C Tables 4.2.6.8 and 6.1.1.4'
N N 0.0061 0.0033 'International Tables Vol C Tables 4.2.6.8 and 6.1.1.4'
O O 0.0106 0.0060 'International Tables Vol C Tables 4.2.6.8 and 6.1.1.4'
S S 0.1246 0.1234 'International Tables Vol C Tables 4.2.6.8 and 6.1.1.4'
Cl Cl 0.1484 0.1585 'International Tables Vol C Tables 4.2.6.8 and 6.1.1.4'
Co Co 0.3494 0.9721 'International Tables Vol C Tables 4.2.6.8 and 6.1.1.4'

loop_
_geom_angle_atom_site_label_1
_geom_angle_atom_site_label_2
_geom_angle_atom_site_label_3
_geom_angle
_geom_angle_site_symmetry_1
_geom_angle_site_symmetry_3
_geom_angle_publ_flag
N7 Co1 N1 106.94(19) . . ?
N7 Co1 N6 92.96(19) . . ?
N1 Co1 N6 104.26(19) . . ?
N7 Co1 N4 90.14(19) . . ?
N1 Co1 N4 100.74(19) . . ?
N6 Co1 N4 152.69(19) . . ?
N7 Co1 N3 158.76(19) . . ?
N1 Co1 N3 93.08(18) . . ?
N6 Co1 N3 88.80(17) . . ?
N4 Co1 N3 78.97(17) . . ?
O9 Cl1 O10 124.4(19) . . ?
O9 Cl1 O8 113.0(18) . . ?
O10 Cl1 O8 108.5(19) . . ?
O2 Cl1 O1 111.9(7) . . ?
O2 Cl1 O3 113.2(5) . . ?
O1 Cl1 O3 107.4(6) . . ?
O2 Cl1 O4 111.6(7) . . ?
O1 Cl1 O4 105.3(6) . . ?
O3 Cl1 O4 107.0(5) . . ?
O9 Cl1 O11 103.7(11) . . ?
O10 Cl1 O11 104.3(11) . . ?
O8 Cl1 O11 99.4(13) . . ?
C17 O5 C22 114.4(5) . . ?
C18 O6 C21 116.1(5) . . ?
C5 N1 N2 105.3(5) . . ?
C5 N1 Co1 127.2(4) . . ?
N2 N1 Co1 119.7(3) . . ?
C1 N2 N1 111.9(5) . . ?
C1 N2 C7 125.5(5) . . ?
N1 N2 C7 122.2(5) . . ?
C15 N3 C6 108.7(4) . . ?
C15 N3 C9 106.9(4) . . ?
C6 N3 C9 109.7(4) . . ?
C15 N3 Co1 105.3(3) . . ?
C6 N3 Co1 107.7(3) . . ?
C9 N3 Co1 118.1(3) . . ?
C20 N4 C16 117.0(5) . . ?
C20 N4 Co1 125.2(4) . . ?
C16 N4 Co1 116.8(4) . . ?
C10 N5 N6 111.5(5) . . ?
C10 N5 C8 128.4(5) . . ?
N6 N5 C8 120.0(4) . . ?
C12 N6 N5 105.5(5) . . ?
C12 N6 Co1 129.8(4) . . ?
N5 N6 Co1 124.7(4) . . ?
C23 N7 Co1 170.2(5) . . ?
N2 C1 C2 105.9(5) . . ?
N2 C1 C3 123.3(6) . . ?
C2 C1 C3 130.9(6) . . ?
C1 C2 C5 107.0(5) . . ?
N1 C5 C2 109.9(5) . . ?
N1 C5 C4 122.3(5) . . ?
C2 C5 C4 127.8(6) . . ?
N3 C6 C7 114.4(5) . . ?
N2 C7 C6 115.2(5) . . ?
N5 C8 C9 111.5(4) . . ?
N3 C9 C8 111.9(4) . . ?
N5 C10 C11 106.5(5) . . ?
N5 C10 C13 122.8(5) . . ?
C11 C10 C13 130.7(6) . . ?
C10 C11 C12 107.1(5) . . ?
N6 C12 C11 109.5(5) . . ?
N6 C12 C14 123.1(5) . . ?
C11 C12 C14 127.5(6) . . ?
N3 C15 C16 111.5(5) . . ?
N4 C16 C17 123.3(5) . . ?
N4 C16 C15 115.0(5) . . ?
C17 C16 C15 121.6(5) . . ?
O5 C17 C16 121.0(5) . . ?
O5 C17 C18 120.5(5) . . ?
C16 C17 C18 118.5(6) . . ?
O6 C18 C19 126.3(5) . . ?
O6 C18 C17 115.8(6) . . ?
C19 C18 C17 117.9(6) . . ?
C20 C19 C18 119.0(5) . . ?
N4 C20 C19 124.1(6) . . ?
N7 C23 S1 179.0(6) . . ?

loop_
_geom_bond_atom_site_label_1
_geom_bond_atom_site_label_2
_geom_bond_distance
_geom_bond_site_symmetry_2
_geom_bond_publ_flag
O1 Cl1 1.421(11) . ?
O2 Cl1 1.353(9) . ?
O3 Cl1 1.435(7) . ?
O4 Cl1 1.480(8) . ?
O8 Cl1 1.38(2) . ?
O9 Cl1 1.34(2) . ?
O10 Cl1 1.35(2) . ?
O11 Cl1 1.611(16) . ?
Co1 N7 2.029(5) . ?
Co1 N1 2.052(5) . ?
Co1 N6 2.060(5) . ?
Co1 N4 2.077(5) . ?
Co1 N3 2.217(4) . ?
S1 C23 1.636(6) . ?
O5 C17 1.365(7) . ?
O5 C22 1.429(8) . ?
O6 C18 1.339(7) . ?
O6 C21 1.449(8) . ?
O7 C25 1.393(9) . ?
N1 C5 1.346(7) . ?
N1 N2 1.368(6) . ?
N2 C1 1.349(8) . ?
N2 C7 1.459(7) . ?
N3 C15 1.485(7) . ?
N3 C6 1.491(7) . ?
N3 C9 1.495(7) . ?
N4 C20 1.340(7) . ?
N4 C16 1.345(7) . ?
N5 C10 1.346(7) . ?
N5 N6 1.364(6) . ?
N5 C8 1.448(7) . ?
N6 C12 1.341(7) . ?
N7 C23 1.146(7) . ?
C1 C2 1.382(9) . ?
C1 C3 1.484(8) . ?
C2 C5 1.388(9) . ?
C4 C5 1.496(8) . ?
C6 C7 1.508(8) . ?
C8 C9 1.518(8) . ?
C10 C11 1.362(8) . ?
C10 C13 1.488(8) . ?
C11 C12 1.393(8) . ?
C12 C14 1.489(8) . ?
C15 C16 1.507(7) . ?
C16 C17 1.377(8) . ?
C17 C18 1.410(8) . ?
C18 C19 1.384(9) . ?
C19 C20 1.367(9) . ?

loop_
_geom_torsion_atom_site_label_1
_geom_torsion_atom_site_label_2
_geom_torsion_atom_site_label_3
_geom_torsion_atom_site_label_4
_geom_torsion
_geom_torsion_site_symmetry_1
_geom_torsion_site_symmetry_2
_geom_torsion_site_symmetry_3
_geom_torsion_site_symmetry_4
_geom_torsion_publ_flag
C5 N1 N2 C1 1.6(6) . . . . ?
Co1 N1 N2 C1 -149.8(4) . . . . ?
C5 N1 N2 C7 -171.1(5) . . . . ?
Co1 N1 N2 C7 37.6(6) . . . . ?
C10 N5 N6 C12 -0.7(6) . . . . ?
C8 N5 N6 C12 -179.1(5) . . . . ?
C10 N5 N6 Co1 178.8(4) . . . . ?
C8 N5 N6 Co1 0.4(6) . . . . ?
N1 N2 C1 C2 -0.4(6) . . . . ?
C7 N2 C1 C2 171.9(5) . . . . ?
N1 N2 C1 C3 179.3(5) . . . . ?
C7 N2 C1 C3 -8.3(9) . . . . ?
N2 C1 C2 C5 -0.8(7) . . . . ?
C3 C1 C2 C5 179.4(6) . . . . ?
N2 N1 C5 C2 -2.1(6) . . . . ?
Co1 N1 C5 C2 146.4(4) . . . . ?
N2 N1 C5 C4 177.8(5) . . . . ?
Co1 N1 C5 C4 -33.8(8) . . . . ?
C1 C2 C5 N1 1.8(7) . . . . ?
C1 C2 C5 C4 -178.0(6) . . . . ?
C15 N3 C6 C7 173.5(4) . . . . ?
C9 N3 C6 C7 -69.9(6) . . . . ?
Co1 N3 C6 C7 59.8(5) . . . . ?
C1 N2 C7 C6 -153.9(5) . . . . ?
N1 N2 C7 C6 17.8(7) . . . . ?
N3 C6 C7 N2 -75.6(6) . . . . ?
C10 N5 C8 C9 -117.9(6) . . . . ?
N6 N5 C8 C9 60.1(6) . . . . ?
C15 N3 C9 C8 -85.5(5) . . . . ?
C6 N3 C9 C8 156.8(5) . . . . ?
Co1 N3 C9 C8 32.9(6) . . . . ?
N5 C8 C9 N3 -76.7(6) . . . . ?
N6 N5 C10 C11 1.5(6) . . . . ?
C8 N5 C10 C11 179.6(5) . . . . ?
N6 N5 C10 C13 -177.9(5) . . . . ?
C8 N5 C10 C13 0.2(9) . . . . ?
N5 C10 C11 C12 -1.6(6) . . . . ?
C13 C10 C11 C12 177.7(6) . . . . ?
N5 N6 C12 C11 -0.3(6) . . . . ?
Co1 N6 C12 C11 -179.8(4) . . . . ?
N5 N6 C12 C14 178.7(5) . . . . ?
Co1 N6 C12 C14 -0.7(9) . . . . ?
C10 C11 C12 N6 1.2(7) . . . . ?
C10 C11 C12 C14 -177.8(6) . . . . ?
C6 N3 C15 C16 -77.9(5) . . . . ?
C9 N3 C15 C16 163.8(4) . . . . ?
Co1 N3 C15 C16 37.3(5) . . . . ?
C20 N4 C16 C17 0.5(8) . . . . ?
Co1 N4 C16 C17 -168.6(4) . . . . ?
C20 N4 C16 C15 -179.6(5) . . . . ?
Co1 N4 C16 C15 11.2(6) . . . . ?
N3 C15 C16 N4 -34.2(7) . . . . ?
N3 C15 C16 C17 145.7(5) . . . . ?
C22 O5 C17 C16 88.1(7) . . . . ?
C22 O5 C17 C18 -95.1(7) . . . . ?
N4 C16 C17 O5 179.4(5) . . . . ?
C15 C16 C17 O5 -0.5(8) . . . . ?
N4 C16 C17 C18 2.5(8) . . . . ?
C15 C16 C17 C18 -177.3(5) . . . . ?
C21 O6 C18 C19 -2.1(9) . . . . ?
C21 O6 C18 C17 178.0(6) . . . . ?
O5 C17 C18 O6 -1.1(8) . . . . ?
C16 C17 C18 O6 175.8(5) . . . . ?
O5 C17 C18 C19 179.0(5) . . . . ?
C16 C17 C18 C19 -4.0(8) . . . . ?
O6 C18 C19 C20 -177.2(6) . . . . ?
C17 C18 C19 C20 2.6(9) . . . . ?
C16 N4 C20 C19 -2.1(9) . . . . ?
Co1 N4 C20 C19 166.0(5) . . . . ?
C18 C19 C20 N4 0.5(9) . . . . ?
